data_4121094
loop_
_publ_author_name
'Barry M. Trost'
'Dustin A. Bringley'
'Ting Zhang'
'Nicolai Cramer'

_publ_section_title
;
 Rapid Access to Spirocyclic Oxindole Alkaloids: Application of the
 Asymmetric Palladium-Catalyzed [3 + 2] Trimethylenemethane Cycloaddition
;
_journal_name_full 'Journal of the American Chemical Society'
_journal_page_first 16720
_journal_page_last 16735
_journal_paper_doi 10.1021/ja409013m
_journal_volume 135
_journal_year 2013
_chemical_formula_moiety 'C24 H31 N3 O4'
_chemical_formula_sum 'C24 H31 N3 O4'
_chemical_formula_weight 425.52
_chemical_name_common 06276
_chemical_name_systematic
; 
 ? 
;
_space_group_IT_number 14
_symmetry_cell_setting monoclinic
_symmetry_space_group_name_Hall '-P 2ybc'
_symmetry_space_group_name_H-M 'P 1 21/c 1'
_atom_sites_solution_hydrogens geom
_atom_sites_solution_primary direct
_atom_sites_solution_secondary difmap
_audit_creation_method SHELXL-97
_cell_angle_alpha 90.00
_cell_angle_beta 107.794(2)
_cell_angle_gamma 90.00
_cell_formula_units_Z 4
_cell_length_a 10.3506(12)
_cell_length_b 16.2481(18)
_cell_length_c 12.9422(15)
_cell_measurement_reflns_used 2824
_cell_measurement_temperature 173(2)
_cell_measurement_theta_max 21.99
_cell_measurement_theta_min 2.42
_cell_volume 2072.5(4)
_computing_cell_refinement 'SAINT, Bruker'
_computing_data_collection 'SMART, Bruker'
_computing_data_reduction 'SAINT, Bruker'
_computing_molecular_graphics 'SHELXTL, Bruker'
_computing_publication_material 'Bruker SHELXTL'
_computing_structure_refinement 'SHELXL-97 (Sheldrick, 1997)'
_computing_structure_solution 'SHELXS-97 (Sheldrick, 1990)'
_diffrn_ambient_temperature 173(2)
_diffrn_measured_fraction_theta_full 0.999
_diffrn_measured_fraction_theta_max 0.999
_diffrn_measurement_device_type 'Bruker SMART Platform CCD'
_diffrn_measurement_method 'area detector, omega scans per phi'
_diffrn_radiation_monochromator graphite
_diffrn_radiation_source 'normal-focus sealed tube'
_diffrn_radiation_type MoK\a
_diffrn_radiation_wavelength 0.71073
_diffrn_reflns_av_R_equivalents 0.0513
_diffrn_reflns_av_sigmaI/netI 0.0451
_diffrn_reflns_limit_h_max 12
_diffrn_reflns_limit_h_min -12
_diffrn_reflns_limit_k_max 19
_diffrn_reflns_limit_k_min -18
_diffrn_reflns_limit_l_max 15
_diffrn_reflns_limit_l_min -15
_diffrn_reflns_number 15237
_diffrn_reflns_theta_full 25.06
_diffrn_reflns_theta_max 25.06
_diffrn_reflns_theta_min 2.07
_exptl_absorpt_coefficient_mu 0.093
_exptl_absorpt_correction_T_max 0.9861
_exptl_absorpt_correction_T_min 0.9725
_exptl_absorpt_correction_type multi-scan
_exptl_absorpt_process_details 'SADABS, R. Blessing, 1995'
_exptl_crystal_colour colorless
_exptl_crystal_density_diffrn 1.364
_exptl_crystal_density_meas 0
_exptl_crystal_description block
_exptl_crystal_F_000 912
_exptl_crystal_size_max 0.30
_exptl_crystal_size_mid 0.15
_exptl_crystal_size_min 0.15
_refine_diff_density_max 0.303
_refine_diff_density_min -0.301
_refine_diff_density_rms 0.049
_refine_ls_extinction_method none
_refine_ls_goodness_of_fit_ref 1.007
_refine_ls_hydrogen_treatment constr
_refine_ls_matrix_type full
_refine_ls_number_parameters 284
_refine_ls_number_reflns 3682
_refine_ls_number_restraints 0
_refine_ls_restrained_S_all 1.007
_refine_ls_R_factor_all 0.0777
_refine_ls_R_factor_gt 0.0458
_refine_ls_shift/su_max 0.000
_refine_ls_shift/su_mean 0.000
_refine_ls_structure_factor_coef Fsqd
_refine_ls_weighting_details 'calc w=1/[\s^2^(Fo^2^)+(0.0529P)^2^+1.5844P] where P=(Fo^2^+2Fc^2^)/3'
_refine_ls_weighting_scheme calc
_refine_ls_wR_factor_gt 0.1081
_refine_ls_wR_factor_ref 0.1282
_reflns_number_gt 2518
_reflns_number_total 3682
_reflns_threshold_expression >2sigma(I)
_cod_data_source_file ja409013m_si_002.cif
_cod_data_source_block 06276
_cod_database_code 4121094

loop_
_symmetry_equiv_pos_as_xyz
'x, y, z'
'-x, y+1/2, -z+1/2'
'-x, -y, -z'
'x, -y-1/2, z-1/2'

loop_
_atom_site_label
_atom_site_type_symbol
_atom_site_fract_x
_atom_site_fract_y
_atom_site_fract_z
_atom_site_U_iso_or_equiv
_atom_site_adp_type
_atom_site_occupancy
_atom_site_symmetry_multiplicity
_atom_site_calc_flag
_atom_site_refinement_flags
O1 O 0.44302(18) 0.53467(11) 0.26534(15) 0.0365(5) Uani 1 1 d .
O2 O 0.4646(2) 0.82664(11) 0.29084(18) 0.0483(5) Uani 1 1 d .
O3 O 0.25116(17) 0.23950(10) 0.27776(13) 0.0308(4) Uani 1 1 d .
O4 O 0.15670(18) 0.19242(10) 0.44297(13) 0.0324(4) Uani 1 1 d .
N1 N 0.3435(2) 0.41068(12) 0.27876(16) 0.0277(5) Uani 1 1 d .
H1N H 0.3643 0.3834 0.2273 0.033 Uiso 1 1 calc R
N2 N 0.2361(2) 0.80539(12) 0.43628(15) 0.0267(5) Uani 1 1 d .
N3 N 0.4404(2) 0.71880(12) 0.39649(16) 0.0299(5) Uani 1 1 d .
H3N H 0.5270 0.7063 0.4232 0.036 Uiso 1 1 calc R
C1 C 0.3704(2) 0.49199(15) 0.30119(19) 0.0274(6) Uani 1 1 d .
C2 C 0.2912(2) 0.51999(14) 0.37883(18) 0.0236(5) Uani 1 1 d .
C3 C 0.2552(2) 0.43783(14) 0.41733(18) 0.0245(5) Uani 1 1 d .
C4 C 0.2054(3) 0.41500(15) 0.50017(19) 0.0303(6) Uani 1 1 d .
H4 H 0.1919 0.4553 0.5490 0.036 Uiso 1 1 calc R
C5 C 0.1746(3) 0.33240(15) 0.5127(2) 0.0306(6) Uani 1 1 d .
H5 H 0.1436 0.3165 0.5716 0.037 Uiso 1 1 calc R
C6 C 0.1893(2) 0.27371(15) 0.43931(19) 0.0268(5) Uani 1 1 d .
C7 C 0.2420(2) 0.29511(14) 0.35551(18) 0.0259(5) Uani 1 1 d .
C8 C 0.2780(2) 0.37639(14) 0.34899(18) 0.0245(5) Uani 1 1 d .
C9 C 0.3739(2) 0.58248(14) 0.46359(19) 0.0274(6) Uani 1 1 d .
H9A H 0.3537 0.5758 0.5331 0.033 Uiso 1 1 calc R
H9B H 0.4723 0.5739 0.4769 0.033 Uiso 1 1 calc R
C10 C 0.3321(2) 0.66883(14) 0.41662(18) 0.0243(5) Uani 1 1 d .
C11 C 0.2727(3) 0.72397(14) 0.48729(19) 0.0270(5) Uani 1 1 d .
H11A H 0.1911 0.6975 0.4970 0.032 Uiso 1 1 calc R
H11B H 0.3402 0.7308 0.5598 0.032 Uiso 1 1 calc R
C12 C 0.2457(2) 0.80491(15) 0.32417(19) 0.0281(6) Uani 1 1 d .
C13 C 0.1991(3) 0.88696(15) 0.2692(2) 0.0348(6) Uani 1 1 d .
H13A H 0.0995 0.8912 0.2530 0.042 Uiso 1 1 calc R
H13B H 0.2194 0.8883 0.1993 0.042 Uiso 1 1 calc R
C14 C 0.2651(3) 0.96117(16) 0.3365(2) 0.0399(7) Uani 1 1 d .
H14A H 0.3614 0.9646 0.3385 0.048 Uiso 1 1 calc R
H14B H 0.2189 1.0120 0.3020 0.048 Uiso 1 1 calc R
C15 C 0.2575(3) 0.95537(16) 0.4514(2) 0.0387(7) Uani 1 1 d .
H15A H 0.1619 0.9614 0.4505 0.046 Uiso 1 1 calc R
H15B H 0.3106 1.0007 0.4956 0.046 Uiso 1 1 calc R
C16 C 0.3126(3) 0.87340(15) 0.5021(2) 0.0343(6) Uani 1 1 d .
H16A H 0.4097 0.8687 0.5070 0.041 Uiso 1 1 calc R
H16B H 0.3053 0.8702 0.5765 0.041 Uiso 1 1 calc R
C17 C 0.3955(3) 0.78540(15) 0.3335(2) 0.0321(6) Uani 1 1 d .
C18 C 0.1534(3) 0.73390(14) 0.26483(18) 0.0279(6) Uani 1 1 d .
H18A H 0.0666 0.7345 0.2820 0.033 Uiso 1 1 calc R
H18B H 0.1336 0.7396 0.1853 0.033 Uiso 1 1 calc R
C19 C 0.2300(2) 0.65364(14) 0.30414(18) 0.0238(5) Uani 1 1 d .
H19 H 0.2865 0.6442 0.2548 0.029 Uiso 1 1 calc R
C20 C 0.1613(2) 0.57061(14) 0.30947(18) 0.0235(5) Uani 1 1 d .
C21 C 0.0533(2) 0.57336(15) 0.3676(2) 0.0303(6) Uani 1 1 d .
H21A H -0.0157 0.6143 0.3328 0.045 Uiso 1 1 calc R
H21B H 0.0957 0.5884 0.4439 0.045 Uiso 1 1 calc R
H21C H 0.0106 0.5191 0.3636 0.045 Uiso 1 1 calc R
C22 C 0.0952(3) 0.53552(15) 0.19655(19) 0.0310(6) Uani 1 1 d .
H22A H 0.0128 0.5668 0.1605 0.047 Uiso 1 1 calc R
H22B H 0.0716 0.4777 0.2025 0.047 Uiso 1 1 calc R
H22C H 0.1587 0.5395 0.1540 0.047 Uiso 1 1 calc R
C23 C 0.3603(3) 0.18217(16) 0.3143(2) 0.0372(6) Uani 1 1 d .
H23A H 0.3559 0.1420 0.2569 0.056 Uiso 1 1 calc R
H23B H 0.3531 0.1535 0.3790 0.056 Uiso 1 1 calc R
H23C H 0.4470 0.2117 0.3323 0.056 Uiso 1 1 calc R
C24 C 0.1061(3) 0.16730(17) 0.5295(2) 0.0413(7) Uani 1 1 d .
H24A H 0.0933 0.1075 0.5269 0.062 Uiso 1 1 calc R
H24B H 0.0191 0.1945 0.5216 0.062 Uiso 1 1 calc R
H24C H 0.1713 0.1827 0.5992 0.062 Uiso 1 1 calc R

loop_
_atom_site_aniso_label
_atom_site_aniso_U_11
_atom_site_aniso_U_22
_atom_site_aniso_U_33
_atom_site_aniso_U_23
_atom_site_aniso_U_13
_atom_site_aniso_U_12
O1 0.0382(11) 0.0287(10) 0.0527(11) 0.0027(8) 0.0288(9) -0.0004(8)
O2 0.0523(13) 0.0324(11) 0.0778(14) 0.0064(10) 0.0462(12) -0.0023(9)
O3 0.0369(10) 0.0239(9) 0.0311(9) -0.0045(7) 0.0097(8) 0.0031(8)
O4 0.0424(11) 0.0211(9) 0.0358(10) 0.0035(7) 0.0151(8) -0.0038(8)
N1 0.0340(12) 0.0226(11) 0.0323(11) -0.0017(9) 0.0186(10) 0.0019(9)
N2 0.0312(12) 0.0222(11) 0.0279(10) 0.0003(8) 0.0106(9) 0.0029(9)
N3 0.0233(11) 0.0261(12) 0.0417(12) -0.0018(9) 0.0118(9) -0.0005(9)
C1 0.0263(13) 0.0263(14) 0.0307(13) 0.0033(10) 0.0103(11) 0.0052(11)
C2 0.0256(13) 0.0195(12) 0.0278(12) 0.0007(9) 0.0111(10) 0.0016(10)
C3 0.0236(13) 0.0225(13) 0.0272(12) 0.0008(10) 0.0076(10) 0.0018(10)
C4 0.0369(15) 0.0265(14) 0.0308(13) -0.0016(11) 0.0153(12) 0.0026(11)
C5 0.0396(15) 0.0251(14) 0.0317(13) 0.0044(11) 0.0178(12) 0.0024(11)
C6 0.0277(13) 0.0223(13) 0.0295(13) 0.0044(10) 0.0074(11) 0.0003(11)
C7 0.0277(14) 0.0224(13) 0.0263(12) -0.0022(10) 0.0066(10) 0.0023(10)
C8 0.0240(13) 0.0244(13) 0.0259(12) 0.0019(10) 0.0090(10) 0.0024(10)
C9 0.0267(13) 0.0253(14) 0.0308(13) 0.0017(10) 0.0096(11) 0.0031(11)
C10 0.0225(13) 0.0216(13) 0.0297(12) -0.0003(10) 0.0094(10) -0.0015(10)
C11 0.0303(14) 0.0243(13) 0.0280(12) -0.0013(10) 0.0113(11) 0.0007(11)
C12 0.0324(14) 0.0237(13) 0.0313(13) 0.0024(10) 0.0144(11) -0.0001(11)
C13 0.0441(16) 0.0252(14) 0.0365(14) 0.0051(11) 0.0146(12) 0.0031(12)
C14 0.0466(17) 0.0216(14) 0.0526(17) 0.0048(12) 0.0170(14) 0.0032(12)
C15 0.0444(17) 0.0237(14) 0.0455(16) -0.0075(12) 0.0101(13) 0.0024(12)
C16 0.0401(16) 0.0269(14) 0.0319(14) -0.0066(11) 0.0049(12) 0.0055(12)
C17 0.0384(15) 0.0237(14) 0.0384(14) -0.0039(11) 0.0181(12) -0.0045(12)
C18 0.0349(15) 0.0245(13) 0.0237(12) 0.0026(10) 0.0081(11) 0.0027(11)
C19 0.0269(13) 0.0214(12) 0.0255(12) 0.0008(10) 0.0117(10) 0.0008(10)
C20 0.0255(13) 0.0186(12) 0.0268(12) 0.0009(10) 0.0084(10) 0.0007(10)
C21 0.0269(14) 0.0276(14) 0.0383(14) 0.0002(11) 0.0129(11) -0.0004(11)
C22 0.0329(14) 0.0264(14) 0.0326(13) -0.0038(11) 0.0083(11) -0.0031(11)
C23 0.0382(16) 0.0265(15) 0.0484(16) -0.0008(12) 0.0157(13) 0.0063(12)
C24 0.0630(19) 0.0312(16) 0.0325(14) 0.0046(12) 0.0188(14) -0.0103(14)

loop_
_atom_type_symbol
_atom_type_description
_atom_type_scat_dispersion_real
_atom_type_scat_dispersion_imag
_atom_type_scat_source
C C 0.0033 0.0016 'International Tables Vol C Tables 4.2.6.8 and 6.1.1.4'
H H 0.0000 0.0000 'International Tables Vol C Tables 4.2.6.8 and 6.1.1.4'
N N 0.0061 0.0033 'International Tables Vol C Tables 4.2.6.8 and 6.1.1.4'
O O 0.0106 0.0060 'International Tables Vol C Tables 4.2.6.8 and 6.1.1.4'

loop_
_geom_angle_atom_site_label_1
_geom_angle_atom_site_label_2
_geom_angle_atom_site_label_3
_geom_angle
C7 O3 C23 114.19(19)
C6 O4 C24 117.08(19)
C1 N1 C8 110.75(19)
C1 N1 H1N 124.6
C8 N1 H1N 124.6
C16 N2 C11 113.31(19)
C16 N2 C12 112.63(19)
C11 N2 C12 110.37(18)
C17 N3 C10 114.2(2)
C17 N3 H3N 122.9
C10 N3 H3N 122.9
O1 C1 N1 125.6(2)
O1 C1 C2 126.4(2)
N1 C1 C2 108.01(19)
C3 C2 C1 100.80(18)
C3 C2 C9 119.00(19)
C1 C2 C9 111.47(19)
C3 C2 C20 112.94(19)
C1 C2 C20 107.97(18)
C9 C2 C20 104.41(18)
C4 C3 C8 118.4(2)
C4 C3 C2 133.2(2)
C8 C3 C2 108.38(19)
C3 C4 C5 120.1(2)
C3 C4 H4 120.0
C5 C4 H4 120.0
C6 C5 C4 120.3(2)
C6 C5 H5 119.9
C4 C5 H5 119.9
O4 C6 C5 124.1(2)
O4 C6 C7 115.2(2)
C5 C6 C7 120.7(2)
O3 C7 C8 120.1(2)
O3 C7 C6 122.3(2)
C8 C7 C6 117.5(2)
C7 C8 C3 122.8(2)
C7 C8 N1 127.7(2)
C3 C8 N1 109.5(2)
C10 C9 C2 106.89(19)
C10 C9 H9A 110.3
C2 C9 H9A 110.3
C10 C9 H9B 110.3
C2 C9 H9B 110.3
H9A C9 H9B 108.6
N3 C10 C19 105.18(18)
N3 C10 C11 104.41(18)
C19 C10 C11 111.95(19)
N3 C10 C9 115.84(19)
C19 C10 C9 104.90(18)
C11 C10 C9 114.35(19)
N2 C11 C10 110.56(18)
N2 C11 H11A 109.5
C10 C11 H11A 109.5
N2 C11 H11B 109.5
C10 C11 H11B 109.5
H11A C11 H11B 108.1
N2 C12 C13 110.29(19)
N2 C12 C18 105.90(18)
C13 C12 C18 111.3(2)
N2 C12 C17 106.79(19)
C13 C12 C17 112.5(2)
C18 C12 C17 109.73(19)
C12 C13 C14 113.9(2)
C12 C13 H13A 108.8
C14 C13 H13A 108.8
C12 C13 H13B 108.8
C14 C13 H13B 108.8
H13A C13 H13B 107.7
C15 C14 C13 111.3(2)
C15 C14 H14A 109.4
C13 C14 H14A 109.4
C15 C14 H14B 109.4
C13 C14 H14B 109.4
H14A C14 H14B 108.0
C14 C15 C16 110.7(2)
C14 C15 H15A 109.5
C16 C15 H15A 109.5
C14 C15 H15B 109.5
C16 C15 H15B 109.5
H15A C15 H15B 108.1
N2 C16 C15 110.2(2)
N2 C16 H16A 109.6
C15 C16 H16A 109.6
N2 C16 H16B 109.6
C15 C16 H16B 109.6
H16A C16 H16B 108.1
O2 C17 N3 124.7(2)
O2 C17 C12 124.0(2)
N3 C17 C12 111.3(2)
C19 C18 C12 107.03(19)
C19 C18 H18A 110.3
C12 C18 H18A 110.3
C19 C18 H18B 110.3
C12 C18 H18B 110.3
H18A C18 H18B 108.6
C18 C19 C10 108.34(19)
C18 C19 C20 124.3(2)
C10 C19 C20 107.01(18)
C18 C19 H19 105.2
C10 C19 H19 105.2
C20 C19 H19 105.2
C22 C20 C21 107.6(2)
C22 C20 C19 111.35(19)
C21 C20 C19 114.52(19)
C22 C20 C2 113.61(19)
C21 C20 C2 110.81(18)
C19 C20 C2 98.94(18)
C20 C21 H21A 109.5
C20 C21 H21B 109.5
H21A C21 H21B 109.5
C20 C21 H21C 109.5
H21A C21 H21C 109.5
H21B C21 H21C 109.5
C20 C22 H22A 109.5
C20 C22 H22B 109.5
H22A C22 H22B 109.5
C20 C22 H22C 109.5
H22A C22 H22C 109.5
H22B C22 H22C 109.5
O3 C23 H23A 109.5
O3 C23 H23B 109.5
H23A C23 H23B 109.5
O3 C23 H23C 109.5
H23A C23 H23C 109.5
H23B C23 H23C 109.5
O4 C24 H24A 109.5
O4 C24 H24B 109.5
H24A C24 H24B 109.5
O4 C24 H24C 109.5
H24A C24 H24C 109.5
H24B C24 H24C 109.5

loop_
_geom_bond_atom_site_label_1
_geom_bond_atom_site_label_2
_geom_bond_distance
O1 C1 1.214(3)
O2 C17 1.228(3)
O3 C7 1.377(3)
O3 C23 1.429(3)
O4 C6 1.368(3)
O4 C24 1.433(3)
N1 C1 1.363(3)
N1 C8 1.404(3)
N1 H1N 0.8800
N2 C16 1.470(3)
N2 C11 1.475(3)
N2 C12 1.484(3)
N3 C17 1.349(3)
N3 C10 1.471(3)
N3 H3N 0.8800
C1 C2 1.546(3)
C2 C3 1.511(3)
C2 C9 1.547(3)
C2 C20 1.598(3)
C3 C4 1.375(3)
C3 C8 1.401(3)
C4 C5 1.400(3)
C4 H4 0.9500
C5 C6 1.386(3)
C5 H5 0.9500
C6 C7 1.398(3)
C7 C8 1.382(3)
C9 C10 1.538(3)
C9 H9A 0.9900
C9 H9B 0.9900
C10 C19 1.535(3)
C10 C11 1.536(3)
C11 H11A 0.9900
C11 H11B 0.9900
C12 C13 1.519(3)
C12 C18 1.544(3)
C12 C17 1.551(4)
C13 C14 1.522(4)
C13 H13A 0.9900
C13 H13B 0.9900
C14 C15 1.516(4)
C14 H14A 0.9900
C14 H14B 0.9900
C15 C16 1.517(4)
C15 H15A 0.9900
C15 H15B 0.9900
C16 H16A 0.9900
C16 H16B 0.9900
C18 C19 1.530(3)
C18 H18A 0.9900
C18 H18B 0.9900
C19 C20 1.536(3)
C19 H19 1.0000
C20 C22 1.522(3)
C20 C21 1.527(3)
C21 H21A 0.9800
C21 H21B 0.9800
C21 H21C 0.9800
C22 H22A 0.9800
C22 H22B 0.9800
C22 H22C 0.9800
C23 H23A 0.9800
C23 H23B 0.9800
C23 H23C 0.9800
C24 H24A 0.9800
C24 H24B 0.9800
C24 H24C 0.9800

loop_
_geom_hbond_atom_site_label_D
_geom_hbond_atom_site_label_H
_geom_hbond_atom_site_label_A
_geom_hbond_distance_DH
_geom_hbond_distance_HA
_geom_hbond_distance_DA
_geom_hbond_angle_DHA
_geom_hbond_site_symmetry_A
N1 H1N O2 0.88 2.07 2.777(3) 136.5 2_645

loop_
_geom_torsion_atom_site_label_1
_geom_torsion_atom_site_label_2
_geom_torsion_atom_site_label_3
_geom_torsion_atom_site_label_4
_geom_torsion
C8 N1 C1 O1 168.5(2)
C8 N1 C1 C2 -12.1(3)
O1 C1 C2 C3 -164.8(2)
N1 C1 C2 C3 15.7(2)
O1 C1 C2 C9 -37.6(3)
N1 C1 C2 C9 143.0(2)
O1 C1 C2 C20 76.5(3)
N1 C1 C2 C20 -102.9(2)
C1 C2 C3 C4 167.2(3)
C9 C2 C3 C4 45.1(4)
C20 C2 C3 C4 -77.8(3)
C1 C2 C3 C8 -14.1(2)
C9 C2 C3 C8 -136.2(2)
C20 C2 C3 C8 100.8(2)
C8 C3 C4 C5 -2.0(4)
C2 C3 C4 C5 176.5(2)
C3 C4 C5 C6 -2.4(4)
C24 O4 C6 C5 -0.9(3)
C24 O4 C6 C7 178.2(2)
C4 C5 C6 O4 -177.4(2)
C4 C5 C6 C7 3.5(4)
C23 O3 C7 C8 107.4(3)
C23 O3 C7 C6 -76.4(3)
O4 C6 C7 O3 4.4(3)
C5 C6 C7 O3 -176.4(2)
O4 C6 C7 C8 -179.3(2)
C5 C6 C7 C8 -0.1(4)
O3 C7 C8 C3 171.8(2)
C6 C7 C8 C3 -4.5(4)
O3 C7 C8 N1 -9.8(4)
C6 C7 C8 N1 173.8(2)
C4 C3 C8 C7 5.6(4)
C2 C3 C8 C7 -173.3(2)
C4 C3 C8 N1 -173.0(2)
C2 C3 C8 N1 8.1(3)
C1 N1 C8 C7 -175.9(2)
C1 N1 C8 C3 2.7(3)
C3 C2 C9 C10 -150.4(2)
C1 C2 C9 C10 93.0(2)
C20 C2 C9 C10 -23.3(2)
C17 N3 C10 C19 50.4(2)
C17 N3 C10 C11 -67.6(2)
C17 N3 C10 C9 165.7(2)
C2 C9 C10 N3 -117.4(2)
C2 C9 C10 C19 -1.9(2)
C2 C9 C10 C11 121.1(2)
C16 N2 C11 C10 -117.8(2)
C12 N2 C11 C10 9.5(3)
N3 C10 C11 N2 52.2(2)
C19 C10 C11 N2 -61.1(2)
C9 C10 C11 N2 179.77(19)
C16 N2 C12 C13 -56.0(3)
C11 N2 C12 C13 176.3(2)
C16 N2 C12 C18 -176.53(19)
C11 N2 C12 C18 55.7(2)
C16 N2 C12 C17 66.6(2)
C11 N2 C12 C17 -61.2(2)
N2 C12 C13 C14 50.0(3)
C18 C12 C13 C14 167.2(2)
C17 C12 C13 C14 -69.1(3)
C12 C13 C14 C15 -49.2(3)
C13 C14 C15 C16 52.4(3)
C11 N2 C16 C15 -172.9(2)
C12 N2 C16 C15 60.9(3)
C14 C15 C16 N2 -58.2(3)
C10 N3 C17 O2 -166.2(2)
C10 N3 C17 C12 15.3(3)
N2 C12 C17 O2 -128.8(3)
C13 C12 C17 O2 -7.7(3)
C18 C12 C17 O2 116.8(3)
N2 C12 C17 N3 49.6(3)
C13 C12 C17 N3 170.8(2)
C18 C12 C17 N3 -64.7(3)
N2 C12 C18 C19 -76.3(2)
C13 C12 C18 C19 163.86(19)
C17 C12 C18 C19 38.7(2)
C12 C18 C19 C10 24.5(2)
C12 C18 C19 C20 151.3(2)
N3 C10 C19 C18 -73.1(2)
C11 C10 C19 C18 39.7(2)
C9 C10 C19 C18 164.25(18)
N3 C10 C19 C20 150.66(18)
C11 C10 C19 C20 -96.6(2)
C9 C10 C19 C20 28.0(2)
C18 C19 C20 C22 71.8(3)
C10 C19 C20 C22 -160.82(19)
C18 C19 C20 C21 -50.6(3)
C10 C19 C20 C21 76.8(2)
C18 C19 C20 C2 -168.4(2)
C10 C19 C20 C2 -41.0(2)
C3 C2 C20 C22 -72.5(2)
C1 C2 C20 C22 38.1(3)
C9 C2 C20 C22 156.82(19)
C3 C2 C20 C21 48.8(2)
C1 C2 C20 C21 159.39(19)
C9 C2 C20 C21 -81.9(2)
C3 C2 C20 C19 169.43(18)
C1 C2 C20 C19 -80.0(2)
C9 C2 C20 C19 38.7(2)
